data_7236049
loop_
_publ_author_name
'Wang, Xiaoqing'
'Zhang, Liangliang'
'Yang, Jie'
'Liu, Fuling'
'Dai, Fangna'
'Wang, Rongming'
'Sun, Daofeng'

_publ_section_title
;
 Lanthanide metal--organic frameworks containing a novel flexible ligand
 for luminescence sensing of small organic molecules and selective
 adsorption
;
_journal_issue 24
_journal_name_full 'Journal of Materials Chemistry A'
_journal_page_first 12777
_journal_paper_doi 10.1039/C5TA00061K
_journal_volume 3
_journal_year 2015
_chemical_formula_moiety 'C33 H27 O7.5 Yb'
_chemical_formula_sum 'C33 H27 O7.58 Yb'
_chemical_formula_weight 717.88
_space_group_crystal_system orthorhombic
_space_group_IT_number 62
_space_group_name_Hall '-P 2ac 2n'
_space_group_name_H-M_alt 'P n m a'
_atom_sites_solution_hydrogens geom
_atom_sites_solution_primary direct
_atom_sites_solution_secondary difmap
_audit_creation_date 2014-10-13
_audit_creation_method
;
Olex2 1.2
(compiled 2014.09.19 svn.r3010 for OlexSys, GUI svn.r4874)
;
_audit_update_record
;
2014-11-25 deposited with the CCDC.
2015-05-06 downloaded from the CCDC.
;
_cell_angle_alpha 90.00
_cell_angle_beta 90.00
_cell_angle_gamma 90.00
_cell_formula_units_Z 8
_cell_length_a 32.7626(14)
_cell_length_b 34.950(2)
_cell_length_c 5.7721(4)
_cell_measurement_reflns_used 4634
_cell_measurement_temperature 293(2)
_cell_measurement_theta_max 70.0430
_cell_measurement_theta_min 3.6940
_cell_volume 6609.4(7)
_computing_cell_refinement
;
CrysAlisPro, Agilent Technologies,
Version 1.171.36.32 (release 02-08-2013 CrysAlis171 .NET)
(compiled Aug  2 2013,16:46:58)
;
_computing_data_collection
;
CrysAlisPro, Agilent Technologies,
Version 1.171.36.32 (release 02-08-2013 CrysAlis171 .NET)
(compiled Aug  2 2013,16:46:58)
;
_computing_data_reduction
;
CrysAlisPro, Agilent Technologies,
Version 1.171.36.32 (release 02-08-2013 CrysAlis171 .NET)
(compiled Aug  2 2013,16:46:58)
;
_computing_molecular_graphics 'Olex2 (Dolomanov et al., 2009)'
_computing_publication_material 'Olex2 (Dolomanov et al., 2009)'
_computing_structure_refinement 'XL (Sheldrick, 2008)'
_computing_structure_solution 'SHELXS-97 (Sheldrick, 1990)'
_diffrn_ambient_temperature 293(2)
_diffrn_detector_area_resol_mean 16.0450
_diffrn_measured_fraction_theta_full 0.967
_diffrn_measured_fraction_theta_max 0.967
_diffrn_measurement_details
;
#__ type_ start__ end____ width___ exp.time_
  1 omega  -10.00   35.00   1.0000    2.0000
omega____ theta____ kappa____ phi______ frames
    -        0.0000   77.0000 -180.0000 45

#__ type_ start__ end____ width___ exp.time_
  2 omega   16.00   47.00   1.0000    2.0000
omega____ theta____ kappa____ phi______ frames
    -        0.0000   57.0000  -90.0000 31

#__ type_ start__ end____ width___ exp.time_
  3 omega   41.00   69.00   1.0000    2.0000
omega____ theta____ kappa____ phi______ frames
    -        0.0000   77.0000 -180.0000 28

#__ type_ start__ end____ width___ exp.time_
  4 omega  -17.00   10.00   1.0000    2.0000
omega____ theta____ kappa____ phi______ frames
    -        0.0000   57.0000  -90.0000 27

#__ type_ start__ end____ width___ exp.time_
  5 omega   30.00   78.00   1.0000   10.0000
omega____ theta____ kappa____ phi______ frames
    -       54.0000  -77.0000 -150.0000 48

#__ type_ start__ end____ width___ exp.time_
  6 omega   13.00  126.00   1.0000   10.0000
omega____ theta____ kappa____ phi______ frames
    -       54.0000   19.0000 -120.0000 113

#__ type_ start__ end____ width___ exp.time_
  7 omega   36.00   90.00   1.0000   20.0000
omega____ theta____ kappa____ phi______ frames
    -      108.0000  -25.0000  -90.0000 54

#__ type_ start__ end____ width___ exp.time_
  8 omega   90.00  115.00   1.0000   20.0000
omega____ theta____ kappa____ phi______ frames
    -      108.0000 -111.0000   30.0000 25

#__ type_ start__ end____ width___ exp.time_
  9 omega   61.00  110.00   1.0000   20.0000
omega____ theta____ kappa____ phi______ frames
    -      108.0000  178.0000   60.0000 49

#__ type_ start__ end____ width___ exp.time_
 10 omega   46.00   87.00   1.0000   20.0000
omega____ theta____ kappa____ phi______ frames
    -      108.0000 -111.0000   30.0000 41

#__ type_ start__ end____ width___ exp.time_
 11 omega   39.00   72.00   1.0000   20.0000
omega____ theta____ kappa____ phi______ frames
    -      108.0000  -38.0000  -30.0000 33

#__ type_ start__ end____ width___ exp.time_
 12 omega   36.00   71.00   1.0000   20.0000
omega____ theta____ kappa____ phi______ frames
    -      108.0000  -38.0000 -180.0000 35

#__ type_ start__ end____ width___ exp.time_
 13 omega  115.00  151.00   1.0000   20.0000
omega____ theta____ kappa____ phi______ frames
    -      108.0000  178.0000   60.0000 36

#__ type_ start__ end____ width___ exp.time_
 14 omega   57.00   91.00   1.0000   20.0000
omega____ theta____ kappa____ phi______ frames
    -      108.0000  -25.0000  -30.0000 34
;
_diffrn_measurement_device_type 'SuperNova, Dual, Cu at zero, Eos'
_diffrn_measurement_method '\w scans'
_diffrn_orient_matrix_UB_11 -0.0422708000
_diffrn_orient_matrix_UB_12 -0.0174040000
_diffrn_orient_matrix_UB_13 -0.0496733000
_diffrn_orient_matrix_UB_21 0.0199295000
_diffrn_orient_matrix_UB_22 -0.0393767000
_diffrn_orient_matrix_UB_23 -0.0406702000
_diffrn_orient_matrix_UB_31 -0.0050179000
_diffrn_orient_matrix_UB_32 -0.0095236000
_diffrn_orient_matrix_UB_33 0.2591011000
_diffrn_radiation_monochromator mirror
_diffrn_radiation_type CuK\a
_diffrn_radiation_wavelength 1.54184
_diffrn_reflns_av_R_equivalents 0.0344
_diffrn_reflns_av_unetI/netI 0.0391
_diffrn_reflns_limit_h_max 21
_diffrn_reflns_limit_h_min -39
_diffrn_reflns_limit_k_max 37
_diffrn_reflns_limit_k_min -42
_diffrn_reflns_limit_l_max 6
_diffrn_reflns_limit_l_min -3
_diffrn_reflns_number 13741
_diffrn_reflns_theta_full 70.83
_diffrn_reflns_theta_max 70.83
_diffrn_reflns_theta_min 2.98
_diffrn_source 'SuperNova (Cu) X-ray Source'
_exptl_absorpt_coefficient_mu 5.603
_exptl_absorpt_correction_T_max 1.00000
_exptl_absorpt_correction_T_min 0.59065
_exptl_absorpt_correction_type multi-scan
_exptl_absorpt_process_details
;
CrysAlisPro, Agilent Technologies,
Version 1.171.36.32 (release 02-08-2013 CrysAlis171 .NET)
(compiled Aug  2 2013,16:46:58)
Empirical absorption correction using spherical harmonics,
 implemented in SCALE3 ABSPACK scaling algorithm.
;
_exptl_crystal_density_diffrn 1.443
_exptl_crystal_density_method 'not measured'
_exptl_crystal_F_000 2845
_platon_squeeze_details
;
;
_refine_diff_density_max 5.500
_refine_diff_density_min -7.066
_refine_diff_density_rms 0.244
_refine_ls_extinction_method none
_refine_ls_goodness_of_fit_ref 1.182
_refine_ls_hydrogen_treatment constr
_refine_ls_matrix_type full
_refine_ls_number_parameters 382
_refine_ls_number_reflns 6250
_refine_ls_number_restraints 15
_refine_ls_restrained_S_all 1.187
_refine_ls_R_factor_all 0.1590
_refine_ls_R_factor_gt 0.1248
_refine_ls_shift/su_max 0.001
_refine_ls_shift/su_mean 0.000
_refine_ls_structure_factor_coef Fsqd
_refine_ls_weighting_details 'calc w=1/[\s^2^(Fo^2^)+(0.1561P)^2^+100.0651P] where P=(Fo^2^+2Fc^2^)/3'
_refine_ls_weighting_scheme calc
_refine_ls_wR_factor_gt 0.3352
_refine_ls_wR_factor_ref 0.3658
_reflns_number_gt 4120
_reflns_number_total 6250
_reflns_threshold_expression >2sigma(I)
_cod_data_source_file c5ta00061k2.cif
_cod_data_source_block wxq-2344-10-12
_cod_original_cell_volume 6609.3(7)
_cod_database_code 7236049
_chemical_oxdiff_formula 'C H O N Yb'
_reflns_odcompleteness_completeness 99.67
_reflns_odcompleteness_iscentric 1
_reflns_odcompleteness_theta 66.97
_olex2_refinement_description
;
1. Fixed Uiso
 At 1.2 times of:
  All C(H) groups, All C(H,H) groups
 At 1.5 times of:
  All C(H,H,H) groups
2. Restrained distances
 C22-C25
 1.5 with sigma of 0.02
3. Rigid bond restraints
 O4, C25
 with sigma for 1-2 distances of 0.02 and sigma for 1-3 distances of 0.02
 O3, C25
 with sigma for 1-2 distances of 0.02 and sigma for 1-3 distances of 0.02
4. Uiso/Uaniso restraints and constraints
Uanis(O3) \\sim Ueq: with sigma of 0.01 and sigma for terminal atoms of 0.02
Uanis(O7) \\sim Ueq: with sigma of 0.01 and sigma for terminal atoms of 0.02
5.a Secondary CH2 refined with riding coordinates:
 C10(H10a,H10b), C26(H26a,H26b), C18(H18a,H18b)
5.b Aromatic/amide H refined with riding coordinates:
 C28(H28), C29(H29), C32(H32), C31(H31), C16(H16), C20(H20), C12(H12),
 C13(H13), C15(H15), C24(H24), C21(H21), C23(H23)
5.c Idealised Me refined as rotating group:
 C8(H8a,H8b,H8c), C9(H9a,H9b,H9c), C7(H7a,H7b,H7c)
;
_olex2_submission_special_instructions 'No special instructions were received'

loop_
_space_group_symop_id
_space_group_symop_operation_xyz
1 'x, y, z'
2 '-x+1/2, -y, z+1/2'
3 'x+1/2, -y+1/2, -z+1/2'
4 '-x, y+1/2, -z'
5 '-x, -y, -z'
6 'x-1/2, y, -z-1/2'
7 '-x-1/2, y-1/2, z-1/2'
8 'x, -y-1/2, z'

loop_
_atom_site_label
_atom_site_type_symbol
_atom_site_fract_x
_atom_site_fract_y
_atom_site_fract_z
_atom_site_U_iso_or_equiv
_atom_site_adp_type
_atom_site_occupancy
_atom_site_calc_flag
_atom_site_disorder_assembly
_atom_site_disorder_group
_atom_site_site_symmetry_order
_atom_site_refinement_flags_posn
_atom_site_refinement_flags_adp
_atom_site_refinement_flags_occupancy
Yb1 Yb 0.68115(4) 0.2500 0.5537(2) 0.0603(4) Uani 1 d . . 2 S T P
Yb2 Yb 0.54371(4) 0.2500 0.8801(6) 0.1631(14) Uani 1 d . . 2 S T P
O6 O 0.6479(5) 0.2996(3) 0.711(2) 0.089(4) Uani 1 d A . 1 . . .
O1 O 0.1920(3) 0.2958(3) 0.2376(19) 0.063(3) Uani 1 d . . 1 . . .
O2 O 0.2353(4) 0.2953(3) -0.044(2) 0.076(3) Uani 1 d . . 1 . . .
O5 O 0.5945(4) 0.2904(3) 0.933(3) 0.106(5) Uani 1 d A . 1 . . .
C28 C 0.3650(4) 0.5822(3) 0.222(3) 0.054(4) Uani 1 d . . 1 . . .
H28 H 0.3543 0.5652 0.3300 0.065 Uiso 1 calc . . 1 R . .
O9 O 0.7091(6) 0.2500 0.913(3) 0.085(5) Uiso 1 d . . 2 S T P
C29 C 0.3634(4) 0.6212(3) 0.269(3) 0.057(4) Uani 1 d . . 1 . . .
H29 H 0.3507 0.6301 0.4024 0.068 Uiso 1 calc . . 1 R . .
O3 O 0.5181(5) 0.2933(5) 0.166(4) 0.131(6) Uani 1 d . . 1 . U .
C10 C 0.2949(4) 0.4469(5) 0.525(4) 0.079(6) Uani 1 d . . 1 . . .
H10A H 0.2977 0.4426 0.6905 0.095 Uiso 1 calc . . 1 R . .
H10B H 0.2756 0.4677 0.5043 0.095 Uiso 1 calc . . 1 R . .
O8 O 0.6213(5) 0.2500 0.360(3) 0.070(4) Uani 1 d . . 2 S T P
C30 C 0.6193(4) 0.3534(3) 0.885(3) 0.055(4) Uani 1 d . . 1 . . .
C27 C 0.3816(5) 0.5680(3) 0.024(3) 0.054(3) Uani 1 d . . 1 . . .
C6 C 0.3365(3) 0.4597(4) 0.430(3) 0.056(4) Uani 1 d . . 1 . . .
C4 C 0.4089(3) 0.4619(3) 0.465(3) 0.048(3) Uani 1 d . . 1 . . .
C3 C 0.4120(3) 0.4870(3) 0.284(3) 0.050(3) Uani 1 d . . 1 . . .
C1 C 0.3380(4) 0.4849(4) 0.250(3) 0.066(5) Uani 1 d . . 1 . . .
C11 C 0.2773(4) 0.4116(4) 0.418(3) 0.064(4) Uani 1 d . . 1 . . .
C17 C 0.2221(5) 0.3109(4) 0.132(4) 0.070(5) Uani 1 d . . 1 . . .
C5 C 0.3720(4) 0.4468(4) 0.540(3) 0.052(3) Uani 1 d . . 1 . . .
C32 C 0.3983(5) 0.6324(4) -0.085(3) 0.066(4) Uani 1 d . . 1 . . .
H32 H 0.4093 0.6494 -0.1919 0.080 Uiso 1 calc . . 1 R . .
C31 C 0.3997(5) 0.5936(4) -0.129(3) 0.064(4) Uani 1 d . . 1 . . .
H31 H 0.4129 0.5846 -0.2606 0.077 Uiso 1 calc . . 1 R . .
C26 C 0.3800(6) 0.5251(4) -0.035(3) 0.073(5) Uani 1 d . . 1 . . .
H26A H 0.3570 0.5208 -0.1378 0.087 Uiso 1 calc . . 1 R . .
H26B H 0.4046 0.5185 -0.1193 0.087 Uiso 1 calc . . 1 R . .
C18 C 0.4467(4) 0.4498(4) 0.608(3) 0.060(4) Uani 1 d . . 1 . . .
H18A H 0.4667 0.4703 0.6000 0.072 Uiso 1 calc . . 1 R . .
H18B H 0.4385 0.4472 0.7686 0.072 Uiso 1 calc . . 1 R . .
C14 C 0.2411(5) 0.3462(3) 0.232(3) 0.055(3) Uani 1 d . . 1 . . .
C2 C 0.3762(4) 0.4988(3) 0.165(3) 0.055(4) Uani 1 d . . 1 . . .
C8 C 0.4533(4) 0.5028(4) 0.218(3) 0.070(5) Uani 1 d . . 1 . . .
H8A H 0.4590 0.5253 0.3082 0.105 Uiso 1 calc . . 1 GR . .
H8B H 0.4533 0.5093 0.0564 0.105 Uiso 1 calc . . 1 GR . .
H8C H 0.4739 0.4839 0.2472 0.105 Uiso 1 calc . . 1 GR . .
C33 C 0.6196(6) 0.3115(4) 0.834(4) 0.080(5) Uani 1 d . . 1 . . .
C16 C 0.2449(4) 0.3935(4) 0.533(4) 0.075(5) Uani 1 d . . 1 . . .
H16 H 0.2351 0.4035 0.6710 0.090 Uiso 1 calc . . 1 R . .
C20 C 0.4578(6) 0.3941(5) 0.340(4) 0.084(6) Uani 1 d . . 1 . . .
H20 H 0.4382 0.4038 0.2403 0.101 Uiso 1 calc . . 1 R . .
C12 C 0.2905(5) 0.3957(5) 0.221(4) 0.082(6) Uani 1 d . . 1 . . .
H12 H 0.3128 0.4068 0.1462 0.099 Uiso 1 calc . . 1 R . .
C19 C 0.4665(5) 0.4137(4) 0.533(4) 0.071(5) Uani 1 d . . 1 . . .
C13 C 0.2728(5) 0.3637(5) 0.122(3) 0.074(5) Uani 1 d . . 1 . . .
H13 H 0.2824 0.3541 -0.0185 0.088 Uiso 1 calc . . 1 R . .
C22 C 0.5052(5) 0.3433(5) 0.427(6) 0.121(11) Uani 1 d A . 1 D . .
C15 C 0.2274(5) 0.3605(4) 0.441(3) 0.063(4) Uani 1 d . . 1 . . .
H15 H 0.2065 0.3481 0.5203 0.076 Uiso 1 calc . . 1 R . .
C9 C 0.2989(5) 0.4987(5) 0.130(5) 0.106(8) Uani 1 d . . 1 . . .
H9A H 0.2812 0.4773 0.1031 0.159 Uiso 1 calc . . 1 GR . .
H9B H 0.3058 0.5104 -0.0151 0.159 Uiso 1 calc . . 1 GR . .
H9C H 0.2853 0.5170 0.2271 0.159 Uiso 1 calc . . 1 GR . .
C7 C 0.3699(6) 0.4177(5) 0.729(3) 0.078(5) Uani 1 d . . 1 . . .
H7A H 0.3720 0.4302 0.8763 0.116 Uiso 1 calc . . 1 GR . .
H7B H 0.3919 0.3998 0.7114 0.116 Uiso 1 calc . . 1 GR . .
H7C H 0.3443 0.4043 0.7200 0.116 Uiso 1 calc . . 1 GR . .
C24 C 0.4956(6) 0.3969(5) 0.679(5) 0.111(8) Uani 1 d . . 1 . . .
H24 H 0.5023 0.4089 0.8183 0.133 Uiso 1 calc . . 1 R . .
C21 C 0.4770(7) 0.3597(5) 0.282(4) 0.101(7) Uani 1 d . . 1 . . .
H21 H 0.4705 0.3477 0.1426 0.122 Uiso 1 calc . . 1 R . .
C23 C 0.5145(6) 0.3627(6) 0.620(7) 0.136(13) Uani 1 d . . 1 . . .
H23 H 0.5345 0.3529 0.7185 0.163 Uiso 1 calc . . 1 R . .
C25 C 0.5274(8) 0.3050(5) 0.386(6) 0.128(8) Uani 1 d . . 1 D U .
O4 O 0.5450(7) 0.2913(5) 0.549(6) 0.233(16) Uani 1 d A . 1 . U .
O7 O 0.4782(17) 0.2500 0.691(11) 0.30(3) Uani 1 d A 1 2 S TU P

loop_
_atom_site_aniso_label
_atom_site_aniso_U_11
_atom_site_aniso_U_22
_atom_site_aniso_U_33
_atom_site_aniso_U_23
_atom_site_aniso_U_13
_atom_site_aniso_U_12
Yb1 0.0891(9) 0.0225(5) 0.0693(8) 0.000 0.0172(6) 0.000
Yb2 0.0628(9) 0.0330(6) 0.393(4) 0.000 -0.0702(15) 0.000
O6 0.146(12) 0.024(4) 0.099(10) -0.016(5) 0.022(9) 0.008(6)
O1 0.079(7) 0.037(5) 0.073(7) -0.004(5) -0.023(6) -0.016(5)
O2 0.090(8) 0.058(6) 0.080(8) -0.028(6) -0.006(7) -0.019(6)
O5 0.075(7) 0.028(5) 0.216(17) -0.010(7) 0.024(9) -0.017(5)
C28 0.068(9) 0.027(6) 0.068(10) -0.003(6) -0.010(7) -0.001(5)
C29 0.069(9) 0.029(6) 0.073(10) -0.012(6) -0.004(7) 0.008(5)
O3 0.104(8) 0.102(8) 0.186(10) -0.001(8) 0.024(8) 0.026(7)
C10 0.041(7) 0.072(10) 0.126(15) -0.054(10) 0.013(8) -0.015(7)
O8 0.081(10) 0.035(6) 0.094(11) 0.000 0.041(9) 0.000
C30 0.063(8) 0.020(5) 0.083(10) -0.006(6) -0.003(7) 0.005(5)
C27 0.073(9) 0.025(6) 0.064(9) -0.008(6) -0.014(7) 0.016(6)
C6 0.028(6) 0.035(6) 0.104(12) -0.031(7) 0.014(7) -0.004(5)
C4 0.026(5) 0.031(6) 0.089(10) -0.022(6) -0.010(6) 0.007(4)
C3 0.032(6) 0.020(5) 0.097(11) -0.019(6) -0.001(6) -0.001(4)
C1 0.037(7) 0.032(6) 0.129(15) -0.042(9) -0.019(8) 0.010(5)
C11 0.042(7) 0.045(7) 0.104(13) -0.036(8) -0.002(7) -0.004(6)
C17 0.074(10) 0.026(6) 0.109(14) -0.001(8) -0.028(10) -0.007(6)
C5 0.033(6) 0.036(6) 0.086(10) -0.023(7) 0.002(6) -0.004(5)
C32 0.059(8) 0.032(6) 0.108(14) -0.005(7) 0.001(8) 0.003(6)
C31 0.084(10) 0.042(7) 0.066(10) -0.014(7) 0.014(8) 0.013(7)
C26 0.099(12) 0.034(7) 0.086(12) -0.026(7) -0.023(10) 0.016(7)
C18 0.041(7) 0.061(8) 0.079(11) -0.002(7) -0.010(7) 0.000(6)
C14 0.068(9) 0.029(6) 0.069(9) -0.007(6) -0.010(7) -0.008(6)
C2 0.060(7) 0.016(5) 0.088(10) -0.014(6) -0.008(8) 0.005(5)
C8 0.043(7) 0.045(7) 0.121(15) -0.007(8) 0.018(8) -0.020(6)
C33 0.094(12) 0.023(6) 0.124(15) -0.013(8) -0.007(12) 0.009(7)
C16 0.045(7) 0.055(8) 0.124(15) -0.034(9) 0.006(9) -0.006(6)
C20 0.087(12) 0.059(10) 0.105(14) 0.008(10) 0.021(11) 0.034(9)
C12 0.071(11) 0.068(10) 0.108(15) -0.028(10) 0.018(10) -0.033(8)
C19 0.053(8) 0.045(8) 0.114(14) 0.009(9) -0.006(9) 0.004(6)
C13 0.076(10) 0.062(9) 0.083(12) -0.028(9) 0.010(9) -0.022(8)
C22 0.043(9) 0.041(9) 0.28(4) 0.021(15) 0.011(14) 0.008(7)
C15 0.065(9) 0.046(7) 0.079(11) -0.015(7) 0.012(8) -0.011(6)
C9 0.062(10) 0.059(10) 0.20(2) -0.044(13) -0.061(13) 0.034(8)
C7 0.081(11) 0.064(10) 0.087(13) -0.007(9) 0.011(10) -0.019(8)
C24 0.078(12) 0.053(9) 0.20(3) 0.029(13) -0.030(15) -0.005(9)
C21 0.123(17) 0.048(9) 0.133(19) 0.003(11) 0.037(15) 0.017(10)
C23 0.061(11) 0.049(10) 0.30(4) 0.059(17) -0.035(17) 0.006(9)
C25 0.107(17) 0.060(12) 0.21(2) 0.040(15) -0.013(19) -0.013(12)
O4 0.163(18) 0.055(9) 0.48(4) 0.041(16) -0.16(2) 0.029(10)
O7 0.28(3) 0.30(3) 0.31(3) 0.000 0.012(19) 0.000

loop_
_atom_type_symbol
_atom_type_description
_atom_type_scat_dispersion_real
_atom_type_scat_dispersion_imag
_atom_type_scat_source
C C 0.0181 0.0091 'International Tables Vol C Tables 4.2.6.8 and 6.1.1.4'
H H 0.0000 0.0000 'International Tables Vol C Tables 4.2.6.8 and 6.1.1.4'
O O 0.0492 0.0322 'International Tables Vol C Tables 4.2.6.8 and 6.1.1.4'
Yb Yb -7.2108 4.4329 'International Tables Vol C Tables 4.2.6.8 and 6.1.1.4'

loop_
_geom_angle_atom_site_label_1
_geom_angle_atom_site_label_2
_geom_angle_atom_site_label_3
_geom_angle
_geom_angle_site_symmetry_1
_geom_angle_site_symmetry_3
O6 Yb1 O6 101.3(7) . 8_565
O6 Yb1 O1 153.1(5) 8_565 6_656
O6 Yb1 O1 80.6(4) . 6_656
O6 Yb1 O1 80.6(4) 8_565 3
O6 Yb1 O1 153.1(5) . 3
O6 Yb1 O2 152.6(5) 8_565 6_656
O6 Yb1 O2 81.8(5) 8_565 3
O6 Yb1 O2 152.6(5) . 3
O6 Yb1 O2 81.8(5) . 6_656
O6 Yb1 O9 79.9(5) 8_565 .
O6 Yb1 O9 79.9(5) . .
O6 Yb1 O8 77.2(4) . .
O6 Yb1 O8 77.2(4) 8_565 .
O6 Yb1 C17 179.1(6) 8_565 6_656
O6 Yb1 C17 179.1(6) . 3
O6 Yb1 C17 78.2(5) . 6_656
O6 Yb1 C17 78.2(5) 8_565 3
O1 Yb1 O1 86.0(5) 3 6_656
O1 Yb1 O2 54.2(4) 6_656 6_656
O1 Yb1 O2 108.8(4) 3 6_656
O1 Yb1 O2 108.8(4) 6_656 3
O1 Yb1 O2 54.2(4) 3 3
O1 Yb1 C17 100.1(4) 3 6_656
O1 Yb1 C17 27.7(5) 3 3
O1 Yb1 C17 100.1(4) 6_656 3
O1 Yb1 C17 27.7(5) 6_656 6_656
O2 Yb1 O2 83.4(6) 6_656 3
O2 Yb1 C17 26.7(5) 3 3
O2 Yb1 C17 98.2(5) 3 6_656
O2 Yb1 C17 98.2(5) 6_656 3
O2 Yb1 C17 26.7(5) 6_656 6_656
O9 Yb1 O1 126.4(4) . 6_656
O9 Yb1 O1 126.4(4) . 3
O9 Yb1 O2 73.8(4) . 3
O9 Yb1 O2 73.8(5) . 6_656
O9 Yb1 C17 99.2(5) . 6_656
O9 Yb1 C17 99.2(5) . 3
O8 Yb1 O1 77.1(4) . 6_656
O8 Yb1 O1 77.1(4) . 3
O8 Yb1 O2 129.5(4) . 3
O8 Yb1 O2 129.5(4) . 6_656
O8 Yb1 O9 143.5(6) . .
O8 Yb1 C17 103.4(5) . 6_656
O8 Yb1 C17 103.4(5) . 3
C17 Yb1 C17 102.3(6) 6_656 3
O5 Yb2 O5 79.8(6) 8_565 .
O5 Yb2 O3 76.3(6) 8_565 8_566
O5 Yb2 O3 125.2(7) . 8_566
O5 Yb2 O3 76.3(6) . 1_556
O5 Yb2 O3 125.2(7) 8_565 1_556
O5 Yb2 O4 73.2(7) 8_565 8_565
O5 Yb2 O4 118.9(7) 8_565 .
O5 Yb2 O4 118.9(7) . 8_565
O5 Yb2 O4 73.2(7) . .
O5 Yb2 O7 137.3(6) . .
O5 Yb2 O7 137.3(6) 8_565 .
O3 Yb2 O3 78.6(9) 1_556 8_566
O3 Yb2 O4 159.7(7) 1_556 8_565
O3 Yb2 O4 100.1(8) 8_566 8_565
O3 Yb2 O4 100.1(8) 1_556 .
O3 Yb2 O4 159.7(7) 8_566 .
O3 Yb2 O7 90.0(12) 1_556 .
O3 Yb2 O7 90.0(12) 8_566 .
O4 Yb2 O4 74.1(13) 8_565 .
O4 Yb2 O7 69.8(12) . .
O4 Yb2 O7 69.8(12) 8_565 .
C33 O6 Yb1 148.9(11) . .
C17 O1 Yb1 93.2(10) . 6_556
C17 O2 Yb1 93.0(10) . 6_556
C33 O5 Yb2 144.6(16) . .
C27 C28 C29 122.5(14) . .
C30 C29 C28 119.3(15) 5_666 .
C25 O3 Yb2 138.6(15) . 1_554
C11 C10 C6 115.7(12) . .
C29 C30 C32 118.7(12) 5_666 5_666
C29 C30 C33 119.9(15) 5_666 .
C32 C30 C33 121.4(15) 5_666 .
C28 C27 C31 117.9(12) . .
C28 C27 C26 122.0(14) . .
C31 C27 C26 120.1(14) . .
C1 C6 C10 119.5(14) . .
C1 C6 C5 121.7(12) . .
C5 C6 C10 118.7(16) . .
C3 C4 C5 123.2(12) . .
C3 C4 C18 121.4(11) . .
C5 C4 C18 115.4(13) . .
C4 C3 C2 119.5(11) . .
C4 C3 C8 119.7(12) . .
C2 C3 C8 120.8(14) . .
C6 C1 C2 120.9(12) . .
C6 C1 C9 121.2(16) . .
C2 C1 C9 117.9(17) . .
C16 C11 C10 118.1(14) . .
C12 C11 C10 124.6(15) . .
C12 C11 C16 117.3(13) . .
O1 C17 Yb1 59.1(7) . 6_556
O1 C17 C14 118.6(17) . .
O2 C17 Yb1 60.4(8) . 6_556
O2 C17 O1 119.0(13) . .
O2 C17 C14 122.3(16) . .
C14 C17 Yb1 175.1(11) . 6_556
C6 C5 C7 120.9(13) . .
C4 C5 C6 117.3(14) . .
C4 C5 C7 121.8(13) . .
C30 C32 C31 121.3(15) 5_666 .
C32 C31 C27 120.1(15) . .
C2 C26 C27 115.8(13) . .
C19 C18 C4 115.3(13) . .
C13 C14 C17 120.4(15) . .
C13 C14 C15 119.6(13) . .
C15 C14 C17 119.9(15) . .
C3 C2 C1 117.3(14) . .
C3 C2 C26 119.2(13) . .
C1 C2 C26 123.6(14) . .
O6 C33 O5 124.0(13) . .
O6 C33 C30 116.7(16) . .
O5 C33 C30 118.8(17) . .
C15 C16 C11 120.5(16) . .
C19 C20 C21 123(2) . .
C11 C12 C13 123.3(16) . .
C20 C19 C18 125.8(15) . .
C20 C19 C24 115.6(17) . .
C24 C19 C18 118.5(19) . .
C14 C13 C12 119.3(16) . .
C21 C22 C25 126(3) . .
C23 C22 C21 116.8(17) . .
C23 C22 C25 117(2) . .
C14 C15 C16 119.9(15) . .
C23 C24 C19 121(3) . .
C22 C21 C20 121(2) . .
C22 C23 C24 122(2) . .
O3 C25 C22 107(2) . .
O4 C25 O3 136(2) . .
O4 C25 C22 117(3) . .
C25 O4 Yb2 149(2) . .

loop_
_geom_bond_atom_site_label_1
_geom_bond_atom_site_label_2
_geom_bond_distance
_geom_bond_site_symmetry_2
Yb1 O6 2.239(11) .
Yb1 O6 2.239(11) 8_565
Yb1 O1 2.349(10) 6_656
Yb1 O1 2.349(10) 3
Yb1 O2 2.379(11) 6_656
Yb1 O2 2.379(11) 3
Yb1 O9 2.269(19) .
Yb1 O8 2.258(19) .
Yb1 C17 2.734(14) 6_656
Yb1 C17 2.734(14) 3
Yb2 O5 2.204(11) .
Yb2 O5 2.204(11) 8_565
Yb2 O3 2.39(2) 1_556
Yb2 O3 2.39(2) 8_566
Yb2 O4 2.39(3) 8_565
Yb2 O4 2.39(3) .
Yb2 O7 2.41(6) .
O6 C33 1.24(2) .
O1 Yb1 2.349(10) 6_556
O1 C17 1.27(2) .
O2 Yb1 2.379(11) 6_556
O2 C17 1.23(2) .
O5 C33 1.24(2) .
C28 C29 1.390(17) .
C28 C27 1.36(2) .
C29 C30 1.38(2) 5_666
O3 Yb2 2.39(2) 1_554
O3 C25 1.37(3) .
C10 C6 1.536(19) .
C10 C11 1.495(18) .
C30 C29 1.38(2) 5_666
C30 C32 1.38(2) 5_666
C30 C33 1.497(16) .
C27 C31 1.39(2) .
C27 C26 1.538(16) .
C6 C1 1.36(2) .
C6 C5 1.40(2) .
C4 C3 1.37(2) .
C4 C5 1.387(17) .
C4 C18 1.545(18) .
C3 C2 1.421(19) .
C3 C8 1.512(16) .
C1 C2 1.43(2) .
C1 C9 1.53(2) .
C11 C16 1.40(2) .
C11 C12 1.34(2) .
C17 Yb1 2.734(14) 6_556
C17 C14 1.499(17) .
C5 C7 1.49(2) .
C32 C30 1.38(2) 5_666
C32 C31 1.379(18) .
C26 C2 1.48(2) .
C18 C19 1.49(2) .
C14 C13 1.36(2) .
C14 C15 1.38(2) .
C16 C15 1.391(19) .
C20 C19 1.34(3) .
C20 C21 1.40(2) .
C12 C13 1.39(2) .
C19 C24 1.40(3) .
C22 C21 1.37(3) .
C22 C23 1.34(4) .
C22 C25 1.542(17) .
C24 C23 1.39(3) .
C25 O4 1.21(4) .

loop_
_platon_squeeze_void_nr
_platon_squeeze_void_average_x
_platon_squeeze_void_average_y
_platon_squeeze_void_average_z
_platon_squeeze_void_volume
_platon_squeeze_void_count_electrons
_platon_squeeze_void_content
1 0.133 0.750 0.234 289 94 ' '
2 0.203 0.064 0.120 18 2 ' '
3 0.203 0.436 0.120 18 2 ' '
4 0.367 0.250 0.538 289 89 ' '
5 0.297 0.564 0.620 18 1 ' '
6 0.296 0.936 0.620 18 1 ' '
7 0.633 0.750 0.234 289 93 ' '
8 0.703 0.064 0.379 18 2 ' '
9 0.703 0.436 0.380 18 2 ' '
10 0.867 0.250 0.956 289 91 ' '
11 0.797 0.564 0.880 18 2 ' '
12 0.796 0.936 0.880 18 1 ' '
